data_2210501
loop_
_publ_author_name
'Tr\'avn\'i\<cek, Zden\<ek'
'Ma\<larov\'a-Matikov\'a, Miroslava'

_publ_section_title
;
 6-(4-Bromobenzylamino)purine
;
_journal_coeditor_code BI2055
_journal_issue 10
_journal_name_full 'Acta Crystallographica Section E'
_journal_page_first o4377
_journal_page_last o4379
_journal_paper_doi 10.1107/S1600536806035872
_journal_volume 62
_journal_year 2006
_chemical_formula_iupac 'C12 H10 Br N5'
_chemical_formula_moiety 'C12 H10 Br N5'
_chemical_formula_sum 'C12 H10 Br N5'
_chemical_formula_weight 304.16
_chemical_name_systematic
;
6-(4-Bromobenzylamino)purine
;
_space_group_IT_number 15
_symmetry_cell_setting monoclinic
_symmetry_space_group_name_Hall '-C 2yc'
_symmetry_space_group_name_H-M 'C 1 2/c 1'
_atom_sites_solution_hydrogens geom
_atom_sites_solution_primary direct
_atom_sites_solution_secondary difmap
_cell_angle_alpha 90.00
_cell_angle_beta 98.564(3)
_cell_angle_gamma 90.00
_cell_formula_units_Z 8
_cell_length_a 8.8944(4)
_cell_length_b 11.2015(5)
_cell_length_c 23.6518(9)
_cell_measurement_reflns_used 6098
_cell_measurement_temperature 110(2)
_cell_measurement_theta_max 31.13
_cell_measurement_theta_min 2.35
_cell_volume 2330.17(17)
_computing_cell_refinement 'CrysAlisRED (Oxford Diffraction, 2002)'
_computing_data_collection 'CrysAlisCCD (Oxford Diffraction, 2002)'
_computing_data_reduction CrysAlisRED
_computing_molecular_graphics 'DIAMOND (Brandenburg, 2006)'
_computing_publication_material 'SHELXL97 and DIAMOND'
_computing_structure_refinement 'SHELXL97 (Sheldrick, 1997)'
_computing_structure_solution 'SHELXS97 (Sheldrick, 1997)'
_diffrn_ambient_temperature 110(2)
_diffrn_measured_fraction_theta_full 0.999
_diffrn_measured_fraction_theta_max 0.999
_diffrn_measurement_device_type 'Oxford Xcalibur CCD area-detector'
_diffrn_measurement_method \w
_diffrn_radiation_monochromator 'Enhance (Oxford Diffraction)'
_diffrn_radiation_source 'fine-focus sealed tube'
_diffrn_radiation_type MoK\a
_diffrn_radiation_wavelength 0.71073
_diffrn_reflns_av_R_equivalents 0.0237
_diffrn_reflns_av_sigmaI/netI 0.0180
_diffrn_reflns_limit_h_max 10
_diffrn_reflns_limit_h_min -10
_diffrn_reflns_limit_k_max 10
_diffrn_reflns_limit_k_min -13
_diffrn_reflns_limit_l_max 28
_diffrn_reflns_limit_l_min -28
_diffrn_reflns_number 6766
_diffrn_reflns_theta_full 25.00
_diffrn_reflns_theta_max 25.00
_diffrn_reflns_theta_min 2.94
_diffrn_standards_number 0
_exptl_absorpt_coefficient_mu 3.516
_exptl_absorpt_correction_T_max 0.417
_exptl_absorpt_correction_T_min 0.369
_exptl_absorpt_correction_type multi-scan
_exptl_absorpt_process_details '(Blessing, 1995)'
_exptl_crystal_colour colourless
_exptl_crystal_density_diffrn 1.734
_exptl_crystal_density_method 'not measured'
_exptl_crystal_description prism
_exptl_crystal_F_000 1216
_exptl_crystal_size_max 0.30
_exptl_crystal_size_mid 0.30
_exptl_crystal_size_min 0.25
_refine_diff_density_max 0.385
_refine_diff_density_min -0.274
_refine_ls_extinction_method none
_refine_ls_goodness_of_fit_ref 1.194
_refine_ls_hydrogen_treatment constr
_refine_ls_matrix_type full
_refine_ls_number_parameters 163
_refine_ls_number_reflns 2061
_refine_ls_number_restraints 0
_refine_ls_restrained_S_all 1.194
_refine_ls_R_factor_all 0.0311
_refine_ls_R_factor_gt 0.0292
_refine_ls_shift/su_max 0.000
_refine_ls_shift/su_mean 0.000
_refine_ls_structure_factor_coef Fsqd
_refine_ls_weighting_details 'calc w = 1/[\s^2^(Fo^2^)+(0.0233P)^2^+9.0814P] where P=(Fo^2^+2Fc^2^)/3'
_refine_ls_weighting_scheme calc
_refine_ls_wR_factor_gt 0.0704
_refine_ls_wR_factor_ref 0.0712
_reflns_number_gt 1976
_reflns_number_total 2061
_reflns_threshold_expression I>2\s(I)
_cod_data_source_file bi2055.cif
_cod_data_source_block I
_cod_original_sg_symbol_H-M 'C 2/c'
_cod_database_code 2210501
_cod_database_fobs_code 2210501

loop_
_symmetry_equiv_pos_as_xyz
'x, y, z'
'-x, y, -z+1/2'
'x+1/2, y+1/2, z'
'-x+1/2, y+1/2, -z+1/2'
'-x, -y, -z'
'x, -y, z-1/2'
'-x+1/2, -y+1/2, -z'
'x+1/2, -y+1/2, z-1/2'

loop_
_atom_site_type_symbol
_atom_site_label
_atom_site_fract_x
_atom_site_fract_y
_atom_site_fract_z
_atom_site_U_iso_or_equiv
_atom_site_adp_type
_atom_site_calc_flag
_atom_site_refinement_flags
_atom_site_occupancy
Br Br1 0.02994(3) 0.34771(3) 0.021544(13) 0.02131(11) Uani d . 1
N N1 -0.0243(3) -0.3896(2) 0.14949(10) 0.0143(5) Uani d . 1
C C2 0.0069(3) -0.5042(3) 0.16376(12) 0.0153(6) Uani d . 1
H H2A -0.0580 -0.5617 0.1431 0.018 Uiso calc R 1
N N3 0.1164(3) -0.5482(2) 0.20298(10) 0.0148(5) Uani d . 1
C C4 0.2017(3) -0.4611(2) 0.23172(12) 0.0138(6) Uani d . 1
C C5 0.1796(3) -0.3392(2) 0.22165(12) 0.0130(6) Uani d . 1
N N6 0.0361(3) -0.1882(2) 0.16313(10) 0.0169(5) Uani d . 1
H H6A 0.0942 -0.1324 0.1812 0.020 Uiso calc R 1
C C6 0.0627(3) -0.3028(3) 0.17795(12) 0.0140(6) Uani d . 1
N N7 0.2894(3) -0.2831(2) 0.26043(9) 0.0143(5) Uani d . 1
H H7A 0.3049 -0.2057 0.2644 0.017 Uiso calc R 1
C C8 0.3678(3) -0.3712(2) 0.29088(12) 0.0159(6) Uani d . 1
H H8A 0.4493 -0.3563 0.3208 0.019 Uiso calc R 1
C C9 -0.0866(3) -0.1532(3) 0.11787(12) 0.0160(6) Uani d . 1
H H9A -0.1843 -0.1530 0.1332 0.019 Uiso calc R 1
H H9B -0.0944 -0.2121 0.0864 0.019 Uiso calc R 1
N N9 0.3208(3) -0.4801(2) 0.27536(10) 0.0158(5) Uani d . 1
C C10 -0.0577(3) -0.0308(2) 0.09506(11) 0.0135(6) Uani d . 1
C C11 0.0822(3) -0.0026(3) 0.07770(12) 0.0172(6) Uani d . 1
H H11A 0.1597 -0.0616 0.0805 0.021 Uiso calc R 1
C C12 0.1095(3) 0.1086(3) 0.05663(12) 0.0160(6) Uani d . 1
H H12A 0.2053 0.1269 0.0456 0.019 Uiso calc R 1
C C13 -0.0052(3) 0.1935(3) 0.05177(11) 0.0143(6) Uani d . 1
C C14 -0.1456(3) 0.1690(2) 0.06776(12) 0.0154(6) Uani d . 1
H H14A -0.2236 0.2277 0.0639 0.018 Uiso calc R 1
C C15 -0.1698(3) 0.0563(3) 0.08968(12) 0.0144(6) Uani d . 1
H H15A -0.2653 0.0387 0.1012 0.017 Uiso calc R 1

loop_
_atom_site_aniso_label
_atom_site_aniso_U_11
_atom_site_aniso_U_22
_atom_site_aniso_U_33
_atom_site_aniso_U_12
_atom_site_aniso_U_13
_atom_site_aniso_U_23
Br1 0.02508(18) 0.01611(17) 0.02264(18) -0.00447(12) 0.00320(12) 0.00557(12)
N1 0.0154(12) 0.0131(12) 0.0146(12) -0.0010(9) 0.0031(9) -0.0009(10)
C2 0.0195(15) 0.0130(14) 0.0141(14) -0.0035(11) 0.0051(11) -0.0015(11)
N3 0.0194(13) 0.0120(12) 0.0140(12) -0.0001(10) 0.0055(10) -0.0004(9)
C4 0.0170(14) 0.0139(14) 0.0119(13) 0.0002(11) 0.0066(11) 0.0019(11)
C5 0.0140(14) 0.0116(14) 0.0141(14) -0.0013(11) 0.0044(11) -0.0023(11)
N6 0.0198(13) 0.0106(12) 0.0182(13) -0.0015(10) -0.0033(10) 0.0012(10)
C6 0.0166(14) 0.0134(14) 0.0126(13) 0.0001(11) 0.0047(11) -0.0005(11)
N7 0.0200(13) 0.0104(12) 0.0121(12) -0.0012(10) 0.0011(9) -0.0004(9)
C8 0.0191(15) 0.0150(15) 0.0133(13) 0.0008(12) 0.0018(11) 0.0022(11)
C9 0.0175(15) 0.0127(14) 0.0161(14) -0.0018(11) -0.0029(11) -0.0010(11)
N9 0.0196(13) 0.0123(12) 0.0150(12) 0.0012(10) 0.0014(9) 0.0022(10)
C10 0.0167(14) 0.0132(14) 0.0097(13) -0.0014(11) -0.0014(10) -0.0021(11)
C11 0.0149(14) 0.0187(15) 0.0174(14) 0.0038(12) 0.0005(11) -0.0032(12)
C12 0.0131(14) 0.0212(15) 0.0135(13) -0.0016(12) 0.0017(11) -0.0026(12)
C13 0.0201(15) 0.0112(13) 0.0113(13) -0.0026(11) 0.0010(11) 0.0022(11)
C14 0.0140(14) 0.0139(14) 0.0170(14) 0.0015(11) -0.0017(11) 0.0000(11)
C15 0.0139(14) 0.0153(14) 0.0137(13) -0.0016(11) 0.0008(11) -0.0010(11)

loop_
_atom_type_symbol
_atom_type_description
_atom_type_scat_dispersion_real
_atom_type_scat_dispersion_imag
_atom_type_scat_source
C C 0.0033 0.0016 'International Tables Vol C Tables 4.2.6.8 and 6.1.1.4'
H H 0.0000 0.0000 'International Tables Vol C Tables 4.2.6.8 and 6.1.1.4'
N N 0.0061 0.0033 'International Tables Vol C Tables 4.2.6.8 and 6.1.1.4'
Br Br -0.2901 2.4595 'International Tables Vol C Tables 4.2.6.8 and 6.1.1.4'

loop_
_geom_angle_atom_site_label_1
_geom_angle_atom_site_label_2
_geom_angle_atom_site_label_3
_geom_angle
C2 N1 C6 118.5(2)
N3 C2 N1 128.9(3)
N3 C2 H2A 115.5
N1 C2 H2A 115.5
C2 N3 C4 112.3(2)
N3 C4 N9 125.0(3)
N3 C4 C5 124.4(3)
N9 C4 C5 110.6(2)
N7 C5 C4 105.3(2)
N7 C5 C6 136.3(3)
C4 C5 C6 118.4(3)
C6 N6 C9 122.0(2)
C6 N6 H6A 119.0
C9 N6 H6A 119.0
N6 C6 N1 119.3(3)
N6 C6 C5 123.3(3)
N1 C6 C5 117.4(2)
C8 N7 C5 106.1(2)
C8 N7 H7A 126.9
C5 N7 H7A 126.9
N9 C8 N7 114.2(3)
N9 C8 H8A 122.9
N7 C8 H8A 122.9
N6 C9 C10 110.9(2)
N6 C9 H9A 109.5
C10 C9 H9A 109.5
N6 C9 H9B 109.5
C10 C9 H9B 109.5
H9A C9 H9B 108.1
C8 N9 C4 103.9(2)
C15 C10 C11 118.2(3)
C15 C10 C9 120.9(3)
C11 C10 C9 121.0(3)
C12 C11 C10 121.4(3)
C12 C11 H11A 119.3
C10 C11 H11A 119.3
C11 C12 C13 118.9(3)
C11 C12 H12A 120.5
C13 C12 H12A 120.5
C14 C13 C12 121.6(3)
C14 C13 Br1 119.0(2)
C12 C13 Br1 119.4(2)
C13 C14 C15 118.4(3)
C13 C14 H14A 120.8
C15 C14 H14A 120.8
C10 C15 C14 121.5(3)
C10 C15 H15A 119.2
C14 C15 H15A 119.2

loop_
_geom_bond_atom_site_label_1
_geom_bond_atom_site_label_2
_geom_bond_distance
Br1 C13 1.913(3)
N1 C2 1.345(4)
N1 C6 1.357(4)
C2 N3 1.336(4)
C2 H2A 0.950
N3 C4 1.355(4)
C4 N9 1.381(4)
C4 C5 1.396(4)
C5 N7 1.386(4)
C5 C6 1.413(4)
N6 C6 1.343(4)
N6 C9 1.464(4)
N6 H6A 0.880
N7 C8 1.353(4)
N7 H7A 0.880
C8 N9 1.323(4)
C8 H8A 0.950
C9 C10 1.510(4)
C9 H9A 0.990
C9 H9B 0.990
C10 C15 1.387(4)
C10 C11 1.403(4)
C11 C12 1.377(4)
C11 H11A 0.950
C12 C13 1.386(4)
C12 H12A 0.950
C13 C14 1.385(4)
C14 C15 1.394(4)
C14 H14A 0.950
C15 H15A 0.950

loop_
_geom_hbond_atom_site_label_D
_geom_hbond_atom_site_label_H
_geom_hbond_atom_site_label_A
_geom_hbond_site_symmetry_A
_geom_hbond_distance_DH
_geom_hbond_distance_HA
_geom_hbond_distance_DA
_geom_hbond_angle_DHA
N6 H6A N9 4 0.88 2.07 2.935(3) 165.6
N7 H7A N3 4 0.88 2.01 2.856(3) 161.1

loop_
_geom_torsion_atom_site_label_1
_geom_torsion_atom_site_label_2
_geom_torsion_atom_site_label_3
_geom_torsion_atom_site_label_4
_geom_torsion
C6 N1 C2 N3 -1.0(4)
N1 C2 N3 C4 1.7(4)
C2 N3 C4 N9 178.7(3)
C2 N3 C4 C5 -0.5(4)
N3 C4 C5 N7 179.4(2)
N9 C4 C5 N7 0.1(3)
N3 C4 C5 C6 -1.2(4)
N9 C4 C5 C6 179.5(2)
C9 N6 C6 N1 1.4(4)
C9 N6 C6 C5 -179.6(3)
C2 N1 C6 N6 178.1(3)
C2 N1 C6 C5 -0.9(4)
N7 C5 C6 N6 2.1(5)
C4 C5 C6 N6 -177.0(3)
N7 C5 C6 N1 -179.0(3)
C4 C5 C6 N1 1.9(4)
C4 C5 N7 C8 -0.5(3)
C6 C5 N7 C8 -179.7(3)
C5 N7 C8 N9 0.7(3)
C6 N6 C9 C10 -159.1(3)
N7 C8 N9 C4 -0.6(3)
N3 C4 N9 C8 -179.0(3)
C5 C4 N9 C8 0.2(3)
N6 C9 C10 C15 -130.4(3)
N6 C9 C10 C11 50.8(3)
C15 C10 C11 C12 1.0(4)
C9 C10 C11 C12 179.7(3)
C10 C11 C12 C13 -1.0(4)
C11 C12 C13 C14 0.2(4)
C11 C12 C13 Br1 -179.1(2)
C12 C13 C14 C15 0.6(4)
Br1 C13 C14 C15 179.9(2)
C11 C10 C15 C14 -0.1(4)
C9 C10 C15 C14 -178.9(2)
C13 C14 C15 C10 -0.7(4)

loop_
_cod_related_entry_id
_cod_related_entry_database
_cod_related_entry_code
1 ChemSpider 545094
